data_4083687
loop_
_publ_author_name
'Choualeb, Aldjia'
'Lough, Alan J.'
'Gusev, Dmitry G.'

_publ_section_title
;
 Hydridic Rhenium Nitrosyl Complexes with Pincer-Type PNP Ligands
;
_journal_issue 14
_journal_name_full Organometallics
_journal_page_first 3509
_journal_paper_doi 10.1021/om070206+
_journal_volume 26
_journal_year 2007
_chemical_absolute_configuration ad
_chemical_formula_moiety 'C20 H46 Br N2 O P2 Re'
_chemical_formula_sum 'C20 H46 Br N2 O P2 Re'
_chemical_formula_weight 658.64
_chemical_name_systematic
; 
 ? 
;
_space_group_IT_number 19
_symmetry_cell_setting orthorhombic
_symmetry_space_group_name_Hall 'P 2ac 2ab'
_symmetry_space_group_name_H-M 'P 21 21 21'
_atom_sites_solution_hydrogens geom
_atom_sites_solution_primary direct
_atom_sites_solution_secondary difmap
_audit_creation_method SHELXL-97
_cell_angle_alpha 90.00
_cell_angle_beta 90.00
_cell_angle_gamma 90.00
_cell_formula_units_Z 4
_cell_length_a 12.3271(4)
_cell_length_b 13.8358(4)
_cell_length_c 15.1325(5)
_cell_measurement_reflns_used 16454
_cell_measurement_temperature 150(1)
_cell_measurement_theta_max 27.5
_cell_measurement_theta_min 2.6
_cell_volume 2580.93(14)
_computing_cell_refinement 'Denzo-SMN (Otwinowski & Minor, 1997)'
_computing_data_collection 'Collect (Nonius B.V., 1997-2002)'
_computing_data_reduction Denzo-SMN
_computing_molecular_graphics 'SHELXTL V6.1'
_computing_publication_material 'SHELXTL V6.1'
_computing_structure_refinement 'SHELXTL V6.1(Sheldrick, 2001)'
_computing_structure_solution 'SIR-92 (Altomare et al., 1994)'
_diffrn_ambient_temperature 150(1)
_diffrn_detector_area_resol_mean 9
_diffrn_measured_fraction_theta_full 0.998
_diffrn_measured_fraction_theta_max 0.998
_diffrn_measurement_device_type 'Bruker-Nonius KappaCCD'
_diffrn_measurement_method '\f scans and \w scans with \k offsets'
_diffrn_radiation_monochromator graphite
_diffrn_radiation_source 'fine-focus sealed tube'
_diffrn_radiation_type MoK\a
_diffrn_radiation_wavelength 0.71073
_diffrn_reflns_av_R_equivalents 0.0557
_diffrn_reflns_av_sigmaI/netI 0.0631
_diffrn_reflns_limit_h_max 15
_diffrn_reflns_limit_h_min -15
_diffrn_reflns_limit_k_max 17
_diffrn_reflns_limit_k_min -17
_diffrn_reflns_limit_l_max 19
_diffrn_reflns_limit_l_min -19
_diffrn_reflns_number 16454
_diffrn_reflns_theta_full 27.47
_diffrn_reflns_theta_max 27.47
_diffrn_reflns_theta_min 2.59
_diffrn_standards_number 0
_exptl_absorpt_coefficient_mu 6.393
_exptl_absorpt_correction_T_max 0.316
_exptl_absorpt_correction_T_min 0.237
_exptl_absorpt_correction_type multi-scan
_exptl_absorpt_process_details
;
multi-scan from symmetry-related measurements 
 Sortav (Blessing 1995)
;
_exptl_crystal_colour orange
_exptl_crystal_density_diffrn 1.695
_exptl_crystal_density_method 'not measured'
_exptl_crystal_description block
_exptl_crystal_F_000 1312
_exptl_crystal_size_max 0.24
_exptl_crystal_size_mid 0.24
_exptl_crystal_size_min 0.18
_refine_diff_density_max 1.726
_refine_diff_density_min -1.531
_refine_diff_density_rms 0.183
_refine_ls_abs_structure_details 'Flack H D (1983), Acta Cryst. A39, 876-881'
_refine_ls_abs_structure_Flack -0.023(9)
_refine_ls_extinction_coef 0.00058(13)
_refine_ls_extinction_expression Fc^*^=kFc[1+0.001xFc^2^\l^3^/sin(2\q)]^-1/4^
_refine_ls_extinction_method SHELXL
_refine_ls_goodness_of_fit_ref 1.067
_refine_ls_hydrogen_treatment mixed
_refine_ls_matrix_type full
_refine_ls_number_parameters 253
_refine_ls_number_reflns 5847
_refine_ls_number_restraints 0
_refine_ls_restrained_S_all 1.067
_refine_ls_R_factor_all 0.0462
_refine_ls_R_factor_gt 0.0347
_refine_ls_shift/su_max 0.002
_refine_ls_shift/su_mean 0.000
_refine_ls_structure_factor_coef Fsqd
_refine_ls_weighting_details 'calc w=1/[\s^2^(Fo^2^)+(0.0295P)^2^] where P=(Fo^2^+2Fc^2^)/3'
_refine_ls_weighting_scheme calc
_refine_ls_wR_factor_gt 0.0666
_refine_ls_wR_factor_ref 0.0702
_reflns_number_gt 5179
_reflns_number_total 5847
_reflns_threshold_expression I>2\s(I)
_cod_data_source_file om070206%2B%2B-file001.cif
_cod_data_source_block k06128
_cod_depositor_comments
;
The following automatic conversions were performed:

'_symmetry_cell_setting' value 'Orthorhombic' changed to
'orthorhombic' according to
/usr/data/users/saulius/automatic-downloads/retrospective/ACS/lib/dictionaries/cif_core.dic
dictionary named 'cif_core.dic' version 2.4.2 from 2011-04-26.

Automatic conversion script
Id: cif_fix_values 2281 2013-09-26 08:29:07Z andrius 
;
_cod_database_code 4083687

loop_
_symmetry_equiv_pos_as_xyz
'x, y, z'
'-x+1/2, -y, z+1/2'
'x+1/2, -y+1/2, -z'
'-x, y+1/2, -z+1/2'

loop_
_atom_site_label
_atom_site_type_symbol
_atom_site_fract_x
_atom_site_fract_y
_atom_site_fract_z
_atom_site_U_iso_or_equiv
_atom_site_adp_type
_atom_site_occupancy
_atom_site_symmetry_multiplicity
_atom_site_calc_flag
_atom_site_refinement_flags
Re1 Re 0.451118(18) 0.446726(16) 0.645776(14) 0.01629(8) Uani 1 1 d .
H1RE H 0.439(4) 0.547(4) 0.614(3) 0.018(14) Uiso 1 1 d .
Br1 Br 0.49462(6) 0.29632(5) 0.75528(5) 0.03187(16) Uani 1 1 d .
P1 P 0.27362(12) 0.47764(11) 0.70964(10) 0.0182(3) Uani 1 1 d .
P2 P 0.63760(13) 0.47584(11) 0.60560(10) 0.0180(3) Uani 1 1 d .
O1 O 0.3882(4) 0.3678(4) 0.4715(3) 0.0427(13) Uani 1 1 d .
N1 N 0.4983(4) 0.5443(4) 0.7569(3) 0.0253(11) Uani 1 1 d .
N2 N 0.4136(4) 0.3936(3) 0.5460(3) 0.0228(12) Uani 1 1 d .
C1 C 0.3102(5) 0.5562(5) 0.8049(4) 0.0225(12) Uani 1 1 d .
H1A H 0.3019 0.6249 0.7879 0.027 Uiso 1 1 calc R
H1B H 0.2603 0.5431 0.8548 0.027 Uiso 1 1 calc R
C2 C 0.4264(5) 0.5379(5) 0.8341(4) 0.0256(14) Uani 1 1 d .
H2A H 0.4481 0.5864 0.8788 0.031 Uiso 1 1 calc R
H2B H 0.4323 0.4729 0.8611 0.031 Uiso 1 1 calc R
C3 C 0.6162(5) 0.5402(5) 0.7795(4) 0.0252(15) Uani 1 1 d .
H3A H 0.6341 0.4763 0.8051 0.030 Uiso 1 1 calc R
H3B H 0.6336 0.5905 0.8239 0.030 Uiso 1 1 calc R
C4 C 0.6821(5) 0.5569(5) 0.6961(4) 0.0226(12) Uani 1 1 d .
H4A H 0.7598 0.5452 0.7088 0.027 Uiso 1 1 calc R
H4B H 0.6740 0.6250 0.6771 0.027 Uiso 1 1 calc R
C5 C 0.1900(5) 0.3732(4) 0.7563(4) 0.0235(14) Uani 1 1 d .
C6 C 0.2019(6) 0.2877(5) 0.6911(5) 0.0339(16) Uani 1 1 d .
H6A H 0.1596 0.2325 0.7127 0.051 Uiso 1 1 calc R
H6B H 0.2785 0.2693 0.6866 0.051 Uiso 1 1 calc R
H6C H 0.1751 0.3070 0.6328 0.051 Uiso 1 1 calc R
C7 C 0.0688(5) 0.3930(5) 0.7714(5) 0.0344(17) Uani 1 1 d .
H7A H 0.0339 0.3346 0.7945 0.052 Uiso 1 1 calc R
H7B H 0.0348 0.4113 0.7153 0.052 Uiso 1 1 calc R
H7C H 0.0605 0.4458 0.8141 0.052 Uiso 1 1 calc R
C8 C 0.2364(5) 0.3456(5) 0.8474(4) 0.0330(15) Uani 1 1 d .
H8A H 0.1946 0.2917 0.8720 0.049 Uiso 1 1 calc R
H8B H 0.2316 0.4013 0.8873 0.049 Uiso 1 1 calc R
H8C H 0.3125 0.3263 0.8410 0.049 Uiso 1 1 calc R
C9 C 0.1809(4) 0.5574(5) 0.6420(4) 0.0228(12) Uani 1 1 d .
C10 C 0.2466(5) 0.6419(5) 0.6025(5) 0.0310(15) Uani 1 1 d .
H10A H 0.1985 0.6831 0.5674 0.047 Uiso 1 1 calc R
H10B H 0.3044 0.6163 0.5647 0.047 Uiso 1 1 calc R
H10C H 0.2787 0.6800 0.6505 0.047 Uiso 1 1 calc R
C11 C 0.1374(5) 0.4980(5) 0.5633(4) 0.0329(16) Uani 1 1 d .
H11A H 0.0890 0.5384 0.5276 0.049 Uiso 1 1 calc R
H11B H 0.0974 0.4418 0.5854 0.049 Uiso 1 1 calc R
H11C H 0.1984 0.4761 0.5268 0.049 Uiso 1 1 calc R
C12 C 0.0862(6) 0.6030(5) 0.6935(5) 0.0357(17) Uani 1 1 d .
H12A H 0.0425 0.6427 0.6534 0.054 Uiso 1 1 calc R
H12B H 0.1150 0.6436 0.7412 0.054 Uiso 1 1 calc R
H12C H 0.0409 0.5518 0.7188 0.054 Uiso 1 1 calc R
C13 C 0.7366(5) 0.3704(4) 0.6019(4) 0.0205(13) Uani 1 1 d .
C14 C 0.8454(5) 0.3872(5) 0.5535(5) 0.0318(16) Uani 1 1 d .
H14A H 0.8892 0.3281 0.5562 0.048 Uiso 1 1 calc R
H14B H 0.8847 0.4402 0.5821 0.048 Uiso 1 1 calc R
H14C H 0.8312 0.4038 0.4916 0.048 Uiso 1 1 calc R
C15 C 0.6766(5) 0.2859(4) 0.5585(4) 0.0254(14) Uani 1 1 d .
H15A H 0.7249 0.2297 0.5554 0.038 Uiso 1 1 calc R
H15B H 0.6542 0.3043 0.4987 0.038 Uiso 1 1 calc R
H15C H 0.6124 0.2696 0.5937 0.038 Uiso 1 1 calc R
C16 C 0.7658(5) 0.3422(5) 0.6975(4) 0.0308(16) Uani 1 1 d .
H16A H 0.8167 0.2878 0.6967 0.046 Uiso 1 1 calc R
H16B H 0.6997 0.3233 0.7291 0.046 Uiso 1 1 calc R
H16C H 0.7993 0.3975 0.7273 0.046 Uiso 1 1 calc R
C17 C 0.6587(5) 0.5515(5) 0.5024(4) 0.0246(12) Uani 1 1 d .
C18 C 0.7715(6) 0.5998(5) 0.4974(4) 0.0319(16) Uani 1 1 d .
H18A H 0.7770 0.6374 0.4427 0.048 Uiso 1 1 calc R
H18B H 0.8279 0.5499 0.4981 0.048 Uiso 1 1 calc R
H18C H 0.7811 0.6428 0.5483 0.048 Uiso 1 1 calc R
C19 C 0.5736(5) 0.6338(5) 0.4989(4) 0.0332(17) Uani 1 1 d .
H19A H 0.5847 0.6723 0.4454 0.050 Uiso 1 1 calc R
H19B H 0.5818 0.6752 0.5511 0.050 Uiso 1 1 calc R
H19C H 0.5006 0.6059 0.4982 0.050 Uiso 1 1 calc R
C20 C 0.6395(5) 0.4878(5) 0.4210(4) 0.0275(15) Uani 1 1 d .
H20A H 0.6501 0.5262 0.3673 0.041 Uiso 1 1 calc R
H20B H 0.5651 0.4627 0.4222 0.041 Uiso 1 1 calc R
H20C H 0.6908 0.4337 0.4215 0.041 Uiso 1 1 calc R
H1N H 0.481(7) 0.619(6) 0.732(5) 0.07(3) Uiso 1 1 d .

loop_
_atom_site_aniso_label
_atom_site_aniso_U_11
_atom_site_aniso_U_22
_atom_site_aniso_U_33
_atom_site_aniso_U_23
_atom_site_aniso_U_13
_atom_site_aniso_U_12
Re1 0.01688(11) 0.01730(11) 0.01469(11) -0.00116(10) 0.00035(10) -0.00028(11)
Br1 0.0289(3) 0.0289(3) 0.0378(4) 0.0121(3) 0.0063(3) 0.0051(3)
P1 0.0186(8) 0.0207(8) 0.0152(7) -0.0003(6) 0.0008(6) 0.0015(6)
P2 0.0165(7) 0.0193(7) 0.0182(7) -0.0016(6) -0.0001(6) -0.0015(6)
O1 0.041(3) 0.063(3) 0.024(3) -0.019(2) 0.001(2) -0.019(3)
N1 0.020(2) 0.036(3) 0.020(2) -0.002(3) -0.001(2) 0.000(3)
N2 0.019(3) 0.025(3) 0.025(3) -0.009(2) -0.001(2) -0.006(2)
C1 0.022(3) 0.026(3) 0.019(3) -0.005(3) 0.003(2) 0.003(3)
C2 0.028(3) 0.032(4) 0.017(3) -0.009(3) 0.001(2) 0.002(3)
C3 0.019(3) 0.037(4) 0.020(3) -0.012(3) -0.002(2) -0.004(3)
C4 0.025(3) 0.023(3) 0.019(3) -0.005(3) 0.000(2) 0.002(3)
C5 0.019(3) 0.027(3) 0.024(3) 0.004(3) 0.001(3) -0.001(3)
C6 0.039(4) 0.021(3) 0.042(4) -0.001(3) 0.007(3) -0.007(3)
C7 0.025(4) 0.044(4) 0.034(4) 0.007(3) 0.009(3) 0.002(3)
C8 0.040(4) 0.035(3) 0.025(3) 0.010(3) 0.006(3) 0.009(3)
C9 0.017(3) 0.027(3) 0.024(3) 0.005(4) 0.000(3) 0.002(3)
C10 0.030(4) 0.028(4) 0.035(4) 0.016(3) 0.002(3) -0.003(3)
C11 0.027(4) 0.045(4) 0.027(4) -0.004(3) -0.009(3) 0.007(3)
C12 0.031(4) 0.032(4) 0.044(4) -0.001(3) 0.006(3) 0.014(3)
C13 0.022(3) 0.018(3) 0.021(3) 0.002(3) -0.002(3) -0.003(3)
C14 0.024(3) 0.027(3) 0.044(4) 0.011(3) 0.006(3) 0.004(3)
C15 0.024(3) 0.022(3) 0.030(4) 0.000(3) 0.003(3) 0.003(3)
C16 0.029(4) 0.038(4) 0.025(4) 0.011(3) -0.003(3) -0.001(3)
C17 0.024(3) 0.025(3) 0.025(3) 0.006(3) 0.004(2) -0.005(3)
C18 0.034(4) 0.032(4) 0.030(4) 0.005(3) 0.005(3) -0.011(3)
C19 0.035(4) 0.030(3) 0.034(4) 0.019(3) 0.004(3) 0.003(3)
C20 0.026(3) 0.042(4) 0.014(3) 0.004(3) -0.001(3) 0.000(3)

loop_
_atom_type_symbol
_atom_type_description
_atom_type_scat_dispersion_real
_atom_type_scat_dispersion_imag
_atom_type_scat_source
C C 0.0033 0.0016 'International Tables Vol C Tables 4.2.6.8 and 6.1.1.4'
H H 0.0000 0.0000 'International Tables Vol C Tables 4.2.6.8 and 6.1.1.4'
N N 0.0061 0.0033 'International Tables Vol C Tables 4.2.6.8 and 6.1.1.4'
O O 0.0106 0.0060 'International Tables Vol C Tables 4.2.6.8 and 6.1.1.4'
Re Re -1.0185 7.2310 'International Tables Vol C Tables 4.2.6.8 and 6.1.1.4'
P P 0.1023 0.0942 'International Tables Vol C Tables 4.2.6.8 and 6.1.1.4'
Br Br -0.2901 2.4595 'International Tables Vol C Tables 4.2.6.8 and 6.1.1.4'

loop_
_geom_angle_atom_site_label_1
_geom_angle_atom_site_label_2
_geom_angle_atom_site_label_3
_geom_angle
H1RE Re1 N2 95(2)
H1RE Re1 N1 73(2)
N2 Re1 N1 167.7(2)
H1RE Re1 P2 82(2)
N2 Re1 P2 96.03(17)
N1 Re1 P2 80.81(13)
H1RE Re1 P1 83(2)
N2 Re1 P1 100.37(17)
N1 Re1 P1 80.15(13)
P2 Re1 P1 158.30(5)
H1RE Re1 Br1 160(2)
N2 Re1 Br1 104.95(17)
N1 Re1 Br1 87.28(15)
P2 Re1 Br1 95.37(4)
P1 Re1 Br1 94.02(4)
C1 P1 C9 103.0(3)
C1 P1 C5 106.6(3)
C9 P1 C5 108.4(3)
C1 P1 Re1 101.11(19)
C9 P1 Re1 115.59(19)
C5 P1 Re1 120.0(2)
C4 P2 C17 103.5(3)
C4 P2 C13 107.2(3)
C17 P2 C13 108.1(3)
C4 P2 Re1 101.36(19)
C17 P2 Re1 115.48(19)
C13 P2 Re1 119.40(19)
C2 N1 C3 113.7(5)
C2 N1 Re1 113.9(4)
C3 N1 Re1 113.8(4)
O1 N2 Re1 171.8(5)
C2 C1 P1 110.9(4)
N1 C2 C1 109.1(4)
N1 C3 C4 108.9(5)
C3 C4 P2 111.3(4)
C7 C5 C8 105.7(5)
C7 C5 C6 108.9(5)
C8 C5 C6 110.2(5)
C7 C5 P1 116.4(4)
C8 C5 P1 108.5(4)
C6 C5 P1 107.0(4)
C12 C9 C10 106.5(5)
C12 C9 C11 110.2(5)
C10 C9 C11 106.7(5)
C12 C9 P1 115.1(4)
C10 C9 P1 109.6(4)
C11 C9 P1 108.5(4)
C15 C13 C16 108.8(5)
C15 C13 C14 109.3(5)
C16 C13 C14 106.3(5)
C15 C13 P2 106.7(4)
C16 C13 P2 108.4(4)
C14 C13 P2 117.1(4)
C20 C17 C18 110.4(5)
C20 C17 C19 106.9(5)
C18 C17 C19 106.9(5)
C20 C17 P2 108.8(4)
C18 C17 P2 113.7(4)
C19 C17 P2 109.9(4)

loop_
_geom_bond_atom_site_label_1
_geom_bond_atom_site_label_2
_geom_bond_distance
Re1 H1RE 1.47(5)
Re1 N2 1.742(5)
Re1 N1 2.233(5)
Re1 P2 2.4117(16)
Re1 P1 2.4299(15)
Re1 Br1 2.7136(7)
P1 C1 1.861(6)
P1 C9 1.890(6)
P1 C5 1.909(6)
P2 C4 1.853(6)
P2 C17 1.899(6)
P2 C13 1.903(6)
O1 N2 1.223(6)
N1 C2 1.470(7)
N1 C3 1.493(7)
C1 C2 1.520(8)
C3 C4 1.519(8)
C5 C7 1.536(9)
C5 C8 1.541(9)
C5 C6 1.548(9)
C9 C12 1.539(8)
C9 C10 1.543(9)
C9 C11 1.543(9)
C13 C15 1.531(8)
C13 C16 1.541(8)
C13 C14 1.545(9)
C17 C20 1.533(9)
C17 C18 1.544(9)
C17 C19 1.548(9)

loop_
_geom_hbond_atom_site_label_D
_geom_hbond_atom_site_label_H
_geom_hbond_atom_site_label_A
_geom_hbond_distance_DH
_geom_hbond_distance_HA
_geom_hbond_distance_DA
_geom_hbond_angle_DHA
_geom_hbond_site_symmetry_A
N1 H1N Br1 1.13(9) 2.47(9) 3.493(6) 149(6) 4_656
